data_2207438
loop_
_publ_author_name
'\,Sahin, Onur'
'Albayrak, \,Ci\(gdem'
'Odaba\,so\(glu, Mustafa'
'B\"uy\"ukg\"ung\"or, Orhan'

_publ_section_title
;
 (<i>E</i>)-5-(4-Chlorophenyldiazenyl)salicylaldehyde
;
_journal_coeditor_code BH6039
_journal_issue 12
_journal_name_full 'Acta Crystallographica Section E'
_journal_page_first o4149
_journal_page_last o4150
_journal_paper_doi 10.1107/S1600536805036810
_journal_volume 61
_journal_year 2005
_chemical_formula_iupac 'C13 H9 Cl N2 O2'
_chemical_formula_moiety 'C13 H9 Cl N2 O2'
_chemical_formula_sum 'C13 H9 Cl N2 O2'
_chemical_formula_weight 260.67
_chemical_melting_point 484.5(5)
_chemical_name_systematic
;
(E)-5-(4-Chlorophenyldiazenyl)salicylaldehyde
;
_space_group_IT_number 4
_symmetry_cell_setting monoclinic
_symmetry_space_group_name_Hall 'P 2yb'
_symmetry_space_group_name_H-M 'P 1 21 1'
_atom_sites_solution_hydrogens geom
_atom_sites_solution_primary direct
_atom_sites_solution_secondary difmap
_cell_angle_alpha 90.00
_cell_angle_beta 91.408(12)
_cell_angle_gamma 90.00
_cell_formula_units_Z 2
_cell_length_a 3.8486(5)
_cell_length_b 5.8180(10)
_cell_length_c 25.437(4)
_cell_measurement_reflns_used 5345
_cell_measurement_temperature 296
_cell_measurement_theta_max 29.44
_cell_measurement_theta_min 1.60
_cell_volume 569.39(15)
_computing_cell_refinement X-AREA
_computing_data_collection 'X-AREA (Stoe & Cie, 2002)'
_computing_data_reduction 'X-RED32 (Stoe & Cie, 2002)'
_computing_molecular_graphics 'ORTEP-3 for Windows (Farrugia, 1997)'
_computing_publication_material 'WinGX (Farrugia, 1999)'
_computing_structure_refinement 'SHELXL97 (Sheldrick, 1997)'
_computing_structure_solution 'SHELXS97 (Sheldrick, 1997)'
_diffrn_ambient_temperature 296
_diffrn_detector_area_resol_mean 6.67
_diffrn_measured_fraction_theta_full 0.969
_diffrn_measured_fraction_theta_max 0.969
_diffrn_measurement_device_type 'Stoe IPDS-2'
_diffrn_measurement_method \w
_diffrn_radiation_monochromator graphite
_diffrn_radiation_source 'fine-focus sealed tube'
_diffrn_radiation_type MoK\a
_diffrn_radiation_wavelength 0.71073
_diffrn_reflns_av_R_equivalents 0.0776
_diffrn_reflns_av_sigmaI/netI 0.0715
_diffrn_reflns_limit_h_max 5
_diffrn_reflns_limit_h_min -4
_diffrn_reflns_limit_k_max 7
_diffrn_reflns_limit_k_min -7
_diffrn_reflns_limit_l_max 34
_diffrn_reflns_limit_l_min -34
_diffrn_reflns_number 5538
_diffrn_reflns_theta_full 29.17
_diffrn_reflns_theta_max 29.17
_diffrn_reflns_theta_min 1.60
_diffrn_standards_decay_% <2
_diffrn_standards_number 0
_exptl_absorpt_coefficient_mu 0.329
_exptl_absorpt_correction_T_max 0.990
_exptl_absorpt_correction_T_min 0.882
_exptl_absorpt_correction_type integration
_exptl_absorpt_process_details '(X-RED32; Stoe & Cie, 2002)'
_exptl_crystal_colour colorless
_exptl_crystal_density_diffrn 1.520
_exptl_crystal_density_method 'not measured'
_exptl_crystal_description plate
_exptl_crystal_F_000 268
_exptl_crystal_size_max 0.50
_exptl_crystal_size_mid 0.32
_exptl_crystal_size_min 0.03
_refine_diff_density_max 0.291
_refine_diff_density_min -0.409
_refine_ls_abs_structure_details 'Flack (1983), 1335 Friedel pairs'
_refine_ls_abs_structure_Flack 0.27(10)
_refine_ls_extinction_coef 0.046(12)
_refine_ls_extinction_expression Fc^*^=kFc[1+0.001xFc^2^\l^3^/sin(2\q)]^-1/4^
_refine_ls_extinction_method SHELXL97
_refine_ls_goodness_of_fit_ref 0.976
_refine_ls_hydrogen_treatment mixed
_refine_ls_matrix_type full
_refine_ls_number_parameters 168
_refine_ls_number_reflns 2974
_refine_ls_number_restraints 2
_refine_ls_restrained_S_all 0.976
_refine_ls_R_factor_all 0.0684
_refine_ls_R_factor_gt 0.0549
_refine_ls_shift/su_max 0.000
_refine_ls_shift/su_mean 0.000
_refine_ls_structure_factor_coef Fsqd
_refine_ls_weighting_details 'calc w = 1/[\s^2^(Fo^2^)+(0.0964P)^2^] where P = (Fo^2^+2Fc^2^)/3'
_refine_ls_weighting_scheme calc
_refine_ls_wR_factor_gt 0.1378
_refine_ls_wR_factor_ref 0.1487
_reflns_number_gt 2346
_reflns_number_total 2974
_reflns_threshold_expression I>2\s(I)
_cod_data_source_file bh6039.cif
_cod_data_source_block I
_cod_depositor_comments
;
The following automatic conversions were performed:

'_chemical_melting_point' value '484-485' was changed to '484.5(5)' -
the average value was taken and precision was estimated.

Automatic conversion script
Id: cif_fix_values 1646 2011-03-28 12:23:43Z adriana 

The following automatic conversions were performed:

'_chemical_melting_point' value '484-485' was changed to '484.5(5)' -
the average value was taken and precision was estimated.

Automatic conversion script
Id: cif_fix_values 1715 2011-07-08 13:25:40Z adriana 
;
_cod_original_sg_symbol_H-M 'P 21'
_cod_database_code 2207438

loop_
_symmetry_equiv_pos_as_xyz
'x, y, z'
'-x, y+1/2, -z'

loop_
_atom_site_label
_atom_site_fract_x
_atom_site_fract_y
_atom_site_fract_z
_atom_site_U_iso_or_equiv
_atom_site_adp_type
_atom_site_calc_flag
_atom_site_refinement_flags
_atom_site_occupancy
_atom_site_type_symbol
C1 0.2525(8) 0.8096(5) 0.89053(11) 0.0507(6) Uani d . 1 C
C2 0.1062(7) 1.0249(5) 0.87676(9) 0.0491(5) Uani d . 1 C
C3 0.0889(8) 1.0906(5) 0.82401(11) 0.0509(6) Uani d . 1 C
H3 -0.0054 1.2325 0.8147 0.061 Uiso calc R 1 H
C4 0.2102(7) 0.9469(4) 0.78594(10) 0.0481(6) Uani d . 1 C
H4 0.1962 0.9923 0.7509 0.058 Uiso calc R 1 H
C5 0.3556(7) 0.7317(4) 0.79897(10) 0.0458(6) Uani d . 1 C
C6 0.3757(8) 0.6665(5) 0.85100(10) 0.0487(6) Uani d . 1 C
H6 0.4728 0.5250 0.8600 0.058 Uiso calc R 1 H
C7 0.2701(11) 0.7325(6) 0.94484(12) 0.0662(9) Uani d . 1 C
H7 0.3731 0.5908 0.9518 0.079 Uiso calc R 1 H
C8 0.5609(7) 0.4839(4) 0.67612(9) 0.0433(5) Uani d . 1 C
C9 0.5154(7) 0.5496(5) 0.62381(10) 0.0501(6) Uani d . 1 C
H9 0.4116 0.6902 0.6159 0.060 Uiso calc R 1 H
C10 0.6216(8) 0.4099(5) 0.58366(11) 0.0511(6) Uani d . 1 C
H10 0.5910 0.4551 0.5488 0.061 Uiso calc R 1 H
C11 0.7747(7) 0.2013(5) 0.59604(11) 0.0487(6) Uani d . 1 C
C12 0.8224(8) 0.1321(5) 0.64789(11) 0.0497(6) Uani d . 1 C
H12 0.9266 -0.0085 0.6556 0.060 Uiso calc R 1 H
C13 0.7153(8) 0.2720(5) 0.68772(11) 0.0485(6) Uani d . 1 C
H13 0.7455 0.2258 0.7225 0.058 Uiso calc R 1 H
Cl1 0.9099(2) 0.02288(16) 0.54562(3) 0.0624(2) Uani d . 1 Cl
N1 0.4821(6) 0.5746(3) 0.76131(9) 0.0476(5) Uani d . 1 N
N2 0.4394(6) 0.6407(4) 0.71413(8) 0.0484(5) Uani d . 1 N
O1 0.1589(10) 0.8409(5) 0.98205(10) 0.0868(9) Uani d . 1 O
O2 -0.0207(7) 1.1729(4) 0.91221(8) 0.0653(6) Uani d D 1 O
H2 -0.025(12) 1.136(10) 0.9444(9) 0.098 Uiso d D 1 H

loop_
_atom_site_aniso_label
_atom_site_aniso_U_11
_atom_site_aniso_U_22
_atom_site_aniso_U_33
_atom_site_aniso_U_12
_atom_site_aniso_U_13
_atom_site_aniso_U_23
C1 0.0602(18) 0.0458(14) 0.0462(13) -0.0080(12) 0.0031(12) 0.0010(10)
C2 0.0547(14) 0.0445(12) 0.0483(12) -0.0033(13) 0.0058(10) -0.0069(11)
C3 0.0598(16) 0.0417(12) 0.0513(13) 0.0023(11) 0.0048(11) -0.0026(9)
C4 0.0540(15) 0.0464(13) 0.0441(12) 0.0045(11) 0.0028(11) -0.0009(10)
C5 0.0504(15) 0.0426(13) 0.0445(12) -0.0018(10) 0.0042(10) -0.0033(9)
C6 0.0554(15) 0.0429(12) 0.0480(13) -0.0025(11) 0.0022(11) 0.0029(10)
C7 0.097(3) 0.0548(17) 0.0471(15) -0.0030(16) 0.0038(15) 0.0022(12)
C8 0.0448(12) 0.0390(12) 0.0463(11) 0.0006(10) 0.0039(9) -0.0029(9)
C9 0.0581(15) 0.0440(14) 0.0483(12) 0.0057(11) 0.0013(10) 0.0030(10)
C10 0.0562(17) 0.0515(14) 0.0458(13) -0.0002(12) 0.0048(11) 0.0018(10)
C11 0.0466(15) 0.0505(14) 0.0490(12) -0.0053(11) 0.0048(11) -0.0051(10)
C12 0.0539(15) 0.0432(13) 0.0520(14) 0.0019(12) 0.0013(11) -0.0004(11)
C13 0.0569(16) 0.0437(12) 0.0449(13) 0.0027(12) 0.0016(11) 0.0019(10)
Cl1 0.0678(4) 0.0646(4) 0.0551(4) 0.0032(4) 0.0090(3) -0.0165(3)
N1 0.0532(13) 0.0440(12) 0.0458(11) 0.0033(9) 0.0044(9) -0.0016(8)
N2 0.0562(13) 0.0453(11) 0.0438(11) 0.0017(10) 0.0047(9) -0.0013(9)
O1 0.139(3) 0.0757(16) 0.0464(12) 0.0048(18) 0.0158(13) -0.0010(11)
O2 0.0895(16) 0.0544(12) 0.0525(11) 0.0043(11) 0.0123(11) -0.0106(9)

loop_
_atom_type_symbol
_atom_type_description
_atom_type_scat_dispersion_real
_atom_type_scat_dispersion_imag
_atom_type_scat_source
C C 0.0033 0.0016 'International Tables Vol C Tables 4.2.6.8 and 6.1.1.4'
H H 0.0000 0.0000 'International Tables Vol C Tables 4.2.6.8 and 6.1.1.4'
Cl Cl 0.1484 0.1585 'International Tables Vol C Tables 4.2.6.8 and 6.1.1.4'
N N 0.0061 0.0033 'International Tables Vol C Tables 4.2.6.8 and 6.1.1.4'
O O 0.0106 0.0060 'International Tables Vol C Tables 4.2.6.8 and 6.1.1.4'

loop_
_geom_angle_atom_site_label_1
_geom_angle_atom_site_label_2
_geom_angle_atom_site_label_3
_geom_angle
_geom_angle_publ_flag
C6 C1 C2 119.3(2) ?
C6 C1 C7 119.4(3) ?
C2 C1 C7 121.2(3) ?
O2 C2 C3 117.3(3) y
O2 C2 C1 123.3(2) y
C3 C2 C1 119.4(2) ?
C4 C3 C2 120.2(2) ?
C4 C3 H3 119.9 ?
C2 C3 H3 119.9 ?
C3 C4 C5 121.1(2) ?
C3 C4 H4 119.4 ?
C5 C4 H4 119.4 ?
C6 C5 C4 119.0(2) ?
C6 C5 N1 117.3(2) y
C4 C5 N1 123.7(2) y
C5 C6 C1 121.0(3) ?
C5 C6 H6 119.5 ?
C1 C6 H6 119.5 ?
O1 C7 C1 124.6(3) y
O1 C7 H7 117.7 ?
C1 C7 H7 117.7 ?
C9 C8 C13 119.2(2) ?
C9 C8 N2 116.1(2) y
C13 C8 N2 124.7(2) y
C10 C9 C8 121.0(3) ?
C10 C9 H9 119.5 ?
C8 C9 H9 119.5 ?
C9 C10 C11 118.9(3) ?
C9 C10 H10 120.6 ?
C11 C10 H10 120.6 ?
C10 C11 C12 121.1(3) ?
C10 C11 Cl1 119.3(2) ?
C12 C11 Cl1 119.5(2) ?
C13 C12 C11 119.7(3) ?
C13 C12 H12 120.2 ?
C11 C12 H12 120.2 ?
C12 C13 C8 120.1(2) ?
C12 C13 H13 119.9 ?
C8 C13 H13 119.9 ?
N2 N1 C5 113.9(2) ?
N1 N2 C8 114.4(2) ?
C2 O2 H2 120(4) ?

loop_
_geom_bond_atom_site_label_1
_geom_bond_atom_site_label_2
_geom_bond_distance
_geom_bond_publ_flag
C1 C6 1.398(4) ?
C1 C2 1.414(4) y
C1 C7 1.453(4) ?
C2 O2 1.347(3) y
C2 C3 1.395(4) ?
C3 C4 1.370(4) ?
C3 H3 0.9300 ?
C4 C5 1.408(4) ?
C4 H4 0.9300 ?
C5 C6 1.377(4) ?
C5 N1 1.419(3) y
C6 H6 0.9300 ?
C7 O1 1.223(4) y
C7 H7 0.9300 ?
C8 C9 1.391(3) ?
C8 C13 1.397(4) ?
C8 N2 1.417(3) y
C9 C10 1.375(4) ?
C9 H9 0.9300 ?
C10 C11 1.382(4) ?
C10 H10 0.9300 ?
C11 C12 1.387(4) ?
C11 Cl1 1.739(3) ?
C12 C13 1.371(4) ?
C12 H12 0.9300 ?
C13 H13 0.9300 ?
N1 N2 1.267(3) y
O2 H2 0.846(19) ?

loop_
_geom_hbond_atom_site_label_D
_geom_hbond_atom_site_label_H
_geom_hbond_atom_site_label_A
_geom_hbond_site_symmetry_A
_geom_hbond_distance_DH
_geom_hbond_distance_HA
_geom_hbond_distance_DA
_geom_hbond_angle_DHA
_geom_hbond_publ_flag
O2 H2 O1 . 0.846(19) 2.08(4) 2.702(4) 130(5) yes
O2 H2 O1 2_557 0.846(19) 2.29(4) 2.923(3) 132(5) yes

loop_
_geom_torsion_atom_site_label_1
_geom_torsion_atom_site_label_2
_geom_torsion_atom_site_label_3
_geom_torsion_atom_site_label_4
_geom_torsion
_geom_torsion_publ_flag
C6 C1 C2 O2 179.6(3) ?
C7 C1 C2 O2 0.9(5) ?
C6 C1 C2 C3 -0.2(4) ?
C7 C1 C2 C3 -178.9(3) ?
O2 C2 C3 C4 -179.3(3) ?
C1 C2 C3 C4 0.5(4) ?
C2 C3 C4 C5 -0.3(4) ?
C3 C4 C5 C6 -0.1(4) ?
C3 C4 C5 N1 179.3(3) ?
C4 C5 C6 C1 0.4(4) ?
N1 C5 C6 C1 -179.1(2) ?
C2 C1 C6 C5 -0.2(4) ?
C7 C1 C6 C5 178.5(3) ?
C6 C1 C7 O1 -177.4(4) ?
C2 C1 C7 O1 1.3(6) ?
C13 C8 C9 C10 -0.3(4) ?
N2 C8 C9 C10 -179.6(2) ?
C8 C9 C10 C11 0.2(4) ?
C9 C10 C11 C12 -0.1(4) ?
C9 C10 C11 Cl1 180.0(2) ?
C10 C11 C12 C13 0.2(4) ?
Cl1 C11 C12 C13 -179.8(2) ?
C11 C12 C13 C8 -0.4(4) ?
C9 C8 C13 C12 0.5(4) ?
N2 C8 C13 C12 179.6(3) ?
C6 C5 N1 N2 176.6(3) ?
C4 C5 N1 N2 -2.8(4) ?
C5 N1 N2 C8 -179.3(2) y
C9 C8 N2 N1 179.4(2) ?
C13 C8 N2 N1 0.2(4) ?

loop_
_cod_related_entry_id
_cod_related_entry_database
_cod_related_entry_code
1 ChemSpider 21180059
